data_7247969
loop_
_publ_author_name
'Oliveira, Willian X. C.'
'Pinheiro, Carlos B.'
'Journaux, Yves'
'Julve, Miguel'
'Pereira, Cynthia L. M.'

_publ_section_title
;
 Effects on the magnetic interaction caused by molecular recognition in
 complexes of 1,2-azole-based oxamate and [Cu(bpca)]+ units
;
_journal_issue 5
_journal_name_full CrystEngComm
_journal_page_first 647
_journal_page_last 665
_journal_paper_doi 10.1039/D3CE01180A
_journal_volume 26
_journal_year 2024
_chemical_formula_sum 'C37 H34 Cu2 N10 O13'
_chemical_formula_weight 953.82
_space_group_crystal_system triclinic
_space_group_IT_number 2
_space_group_name_Hall '-P 1'
_space_group_name_H-M_alt 'P -1'
_atom_sites_solution_hydrogens mixed
_audit_creation_method SHELXL-2018/3
_audit_update_record
;
2023-12-18 deposited with the CCDC.	2024-01-02 downloaded from the CCDC.
;
_cell_angle_alpha 85.594(7)
_cell_angle_beta 77.042(7)
_cell_angle_gamma 81.970(8)
_cell_formula_units_Z 2
_cell_length_a 10.1800(10)
_cell_length_b 10.7280(10)
_cell_length_c 19.0780(13)
_cell_measurement_reflns_used 5702
_cell_measurement_temperature 298(2)
_cell_measurement_theta_max 27.5140
_cell_measurement_theta_min 2.6380
_cell_volume 2008.3(3)
_computing_cell_refinement 'CrysAlisPro 1.171.42.49 (Rigaku OD, 2022)'
_computing_data_collection 'CrysAlisPro 1.171.42.49 (Rigaku OD, 2022)'
_computing_data_reduction 'CrysAlisPro 1.171.42.49 (Rigaku OD, 2022)'
_computing_structure_refinement 'SHELXL-2018/3 (Sheldrick, 2018)'
_computing_structure_solution Superflip
_diffrn_ambient_temperature 298(2)
_diffrn_detector_area_resol_mean 10.4186
_diffrn_measured_fraction_theta_full 0.998
_diffrn_measured_fraction_theta_max 0.998
_diffrn_measurement_device_type 'Xcalibur, Atlas, Gemini ultra'
_diffrn_measurement_method '\w scans'
_diffrn_radiation_type MoK\a
_diffrn_radiation_wavelength 0.71073
_diffrn_reflns_av_R_equivalents 0.0494
_diffrn_reflns_av_unetI/netI 0.0720
_diffrn_reflns_Laue_measured_fraction_full 0.998
_diffrn_reflns_Laue_measured_fraction_max 0.998
_diffrn_reflns_limit_h_max 12
_diffrn_reflns_limit_h_min -12
_diffrn_reflns_limit_k_max 12
_diffrn_reflns_limit_k_min -12
_diffrn_reflns_limit_l_max 20
_diffrn_reflns_limit_l_min -22
_diffrn_reflns_number 14689
_diffrn_reflns_point_group_measured_fraction_full 0.998
_diffrn_reflns_point_group_measured_fraction_max 0.998
_diffrn_reflns_theta_full 25.242
_diffrn_reflns_theta_max 25.350
_diffrn_reflns_theta_min 2.255
_diffrn_source 'fine-focus sealed X-ray tube'
_exptl_absorpt_coefficient_mu 1.138
_exptl_absorpt_correction_T_max 0.910
_exptl_absorpt_correction_T_min 0.758
_exptl_absorpt_correction_type analytical
_exptl_absorpt_process_details
;
CrysAlisPro 1.171.42.49 (Rigaku Oxford Diffraction, 2022)
Analytical numeric absorption correction using a multifaceted crystal
model based on expressions derived by R.C. Clark & J.S. Reid.
(Clark, R. C. & Reid, J. S. (1995). Acta Cryst. A51, 887-897)
Empirical absorption correction using spherical harmonics,
implemented in SCALE3 ABSPACK scaling algorithm.
;
_exptl_crystal_colour 'Dark Blue'
_exptl_crystal_density_diffrn 1.577
_exptl_crystal_description Plate
_exptl_crystal_F_000 976
_exptl_crystal_size_max 0.359
_exptl_crystal_size_mid 0.274
_exptl_crystal_size_min 0.092
_refine_diff_density_max 1.618
_refine_diff_density_min -0.598
_refine_diff_density_rms 0.106
_refine_ls_extinction_method none
_refine_ls_goodness_of_fit_ref 1.033
_refine_ls_hydrogen_treatment mixed
_refine_ls_matrix_type full
_refine_ls_number_parameters 592
_refine_ls_number_reflns 7328
_refine_ls_number_restraints 13
_refine_ls_restrained_S_all 1.135
_refine_ls_R_factor_all 0.0774
_refine_ls_R_factor_gt 0.0584
_refine_ls_shift/su_max 0.001
_refine_ls_shift/su_mean 0.000
_refine_ls_structure_factor_coef Fsqd
_refine_ls_weighting_details 'w=1/[\s^2^(Fo^2^)+(0.0942P)^2^+2.1924P] where P=(Fo^2^+2Fc^2^)/3'
_refine_ls_weighting_scheme calc
_refine_ls_wR_factor_gt 0.1584
_refine_ls_wR_factor_ref 0.1773
_reflns_Friedel_coverage 0.000
_reflns_number_gt 5646
_reflns_number_total 7328
_reflns_threshold_expression 'I > 2\s(I)'
_cod_data_source_file d3ce01180a2.cif
_cod_data_source_block 4
_cod_depositor_comments 'Adding full bibliography for 7247968--7247972.cif.'
_cod_database_code 7247969
_shelx_shelxl_version_number 2018/3
_shelx_space_group_comment
;
The symmetry employed for this shelxl refinement is uniquely defined
by the following loop, which should always be used as a source of
symmetry information in preference to the above space-group names.
They are only intended as comments.
;

loop_
_space_group_symop_operation_xyz
'x, y, z'
'-x, -y, -z'

loop_
_atom_site_label
_atom_site_type_symbol
_atom_site_fract_x
_atom_site_fract_y
_atom_site_fract_z
_atom_site_U_iso_or_equiv
_atom_site_adp_type
_atom_site_occupancy
_atom_site_site_symmetry_order
_atom_site_calc_flag
_atom_site_refinement_flags_posn
_atom_site_refinement_flags_adp
_atom_site_refinement_flags_occupancy
_atom_site_disorder_assembly
_atom_site_disorder_group
C1 C 0.6804(4) 0.4966(4) 0.7456(2) 0.0264(9) Uani 1 1 d . . . . .
C2 C 0.5893(4) 0.6142(4) 0.7232(2) 0.0242(9) Uani 1 1 d . . . . .
C3 C 0.3934(4) 0.7682(4) 0.7726(2) 0.0224(8) Uani 1 1 d . . . . .
C4 C 0.2888(4) 0.7891(4) 0.8323(2) 0.0269(9) Uani 1 1 d . . . . .
H4 H 0.286120 0.734783 0.872814 0.032 Uiso 1 1 calc R U . . .
C5 C 0.1873(4) 0.8909(4) 0.8324(2) 0.0278(9) Uani 1 1 d . . . . .
H5 H 0.116276 0.902364 0.872486 0.033 Uiso 1 1 calc R U . . .
C6 C 0.1909(4) 0.9757(4) 0.7730(2) 0.0244(9) Uani 1 1 d . . . . .
C7 C 0.2996(4) 0.9561(4) 0.7143(2) 0.0302(10) Uani 1 1 d . . . . .
H7 H 0.305538 1.013356 0.674915 0.036 Uiso 1 1 calc R U . . .
C8 C 0.3997(4) 0.8531(4) 0.7131(2) 0.0298(10) Uani 1 1 d . . . . .
H8 H 0.470215 0.840872 0.672797 0.036 Uiso 1 1 calc R U . . .
C9 C -0.0258(4) 1.1182(4) 0.8296(2) 0.0354(11) Uani 1 1 d . . . . .
H9 H -0.040828 1.076047 0.874567 0.042 Uiso 1 1 calc R U . . .
C10 C 0.0830(4) 1.0835(4) 0.7733(2) 0.0255(9) Uani 1 1 d . . . . .
C11 C 0.0612(4) 1.1696(4) 0.7185(2) 0.0352(11) Uani 1 1 d . . . . .
H11 H 0.114964 1.172220 0.672140 0.042 Uiso 1 1 calc R U . . .
C12 C 0.6208(6) 0.3413(5) 0.5874(3) 0.0480(13) Uani 1 1 d . . . . .
H12 H 0.619326 0.320149 0.635691 0.058 Uiso 1 1 calc R U . . .
C13 C 0.5463(6) 0.2792(6) 0.5527(4) 0.0596(16) Uani 1 1 d . . . . .
H13 H 0.494234 0.218410 0.577241 0.071 Uiso 1 1 calc R U . . .
C14 C 0.5506(6) 0.3091(6) 0.4806(3) 0.0581(15) Uani 1 1 d . . . . .
H14 H 0.501114 0.268329 0.455966 0.070 Uiso 1 1 calc R U . . .
C15 C 0.6280(5) 0.3989(5) 0.4455(3) 0.0490(13) Uani 1 1 d . . . . .
H15 H 0.632817 0.418989 0.396778 0.059 Uiso 1 1 calc R U . . .
C16 C 0.6984(5) 0.4589(5) 0.4837(3) 0.0411(12) Uani 1 1 d . . . . .
C17 C 0.7874(5) 0.5581(5) 0.4496(2) 0.0413(12) Uani 1 1 d . . . . .
C18 C 0.9456(5) 0.6793(5) 0.4810(2) 0.0408(12) Uani 1 1 d . . . . .
C19 C 0.9867(5) 0.7146(5) 0.5474(3) 0.0396(11) Uani 1 1 d . . . . .
C20 C 1.0717(6) 0.8032(6) 0.5451(3) 0.0540(14) Uani 1 1 d . . . . .
H20 H 1.102880 0.847485 0.502049 0.065 Uiso 1 1 calc R U . . .
C21 C 1.1117(7) 0.8271(7) 0.6077(3) 0.0656(17) Uani 1 1 d . . . . .
H21 H 1.167901 0.888343 0.607735 0.079 Uiso 1 1 calc R U . . .
C22 C 1.0647(7) 0.7565(7) 0.6697(3) 0.0655(17) Uani 1 1 d . . . . .
H22 H 1.091992 0.767490 0.711909 0.079 Uiso 1 1 calc R U . . .
C23 C 0.9784(6) 0.6707(6) 0.6688(3) 0.0505(14) Uani 1 1 d . . . . .
H23 H 0.946838 0.624644 0.711035 0.061 Uiso 1 1 calc R U . . .
C24 C 0.5845(5) 0.1302(6) 0.8443(3) 0.0512(14) Uani 1 1 d . . . . .
H24 H 0.645056 0.126089 0.799894 0.061 Uiso 1 1 calc R U . . .
C25 C 0.4769(6) 0.0610(6) 0.8571(4) 0.0632(17) Uani 1 1 d . . . . .
H25 H 0.466392 0.010016 0.821998 0.076 Uiso 1 1 calc R U . . .
C26 C 0.3858(6) 0.0675(6) 0.9213(3) 0.0558(15) Uani 1 1 d . . . . .
H26 H 0.311878 0.022095 0.930437 0.067 Uiso 1 1 calc R U . . .
C27 C 0.4050(5) 0.1416(5) 0.9720(3) 0.0429(12) Uani 1 1 d . . . . .
H27 H 0.344536 0.146636 1.016399 0.051 Uiso 1 1 calc R U . . .
C28 C 0.5139(4) 0.2090(4) 0.9573(2) 0.0301(10) Uani 1 1 d . . . . .
C29 C 0.5381(4) 0.2976(4) 1.0090(2) 0.0314(10) Uani 1 1 d . . . . .
C30 C 0.6873(4) 0.4529(4) 1.0122(2) 0.0312(10) Uani 1 1 d . . . . .
C31 C 0.8082(4) 0.5048(4) 0.9647(2) 0.0310(10) Uani 1 1 d . . . . .
C32 C 0.8625(5) 0.6048(5) 0.9826(3) 0.0405(11) Uani 1 1 d . . . . .
H32 H 0.822312 0.646026 1.024724 0.049 Uiso 1 1 calc R U . . .
C33 C 0.9782(6) 0.6441(5) 0.9373(3) 0.0509(14) Uani 1 1 d . . . . .
H33 H 1.016152 0.712103 0.948264 0.061 Uiso 1 1 calc R U . . .
C34 C 1.0353(6) 0.5792(6) 0.8754(3) 0.0526(14) Uani 1 1 d . . . . .
H34 H 1.113712 0.602233 0.844646 0.063 Uiso 1 1 calc R U . . .
C35 C 0.9756(5) 0.4809(5) 0.8598(3) 0.0436(12) Uani 1 1 d . . . . .
H35 H 1.014480 0.438511 0.817936 0.052 Uiso 1 1 calc R U . . .
C36 C 0.7961(13) 0.8402(9) 0.8194(6) 0.155(6) Uani 1 1 d . . . . .
H36A H 0.741114 0.898721 0.793967 0.232 Uiso 1 1 calc R U . . .
H36B H 0.890393 0.843818 0.797999 0.232 Uiso 1 1 calc R U . . .
H36C H 0.778169 0.861630 0.868914 0.232 Uiso 1 1 calc R U . . .
C37 C 1.3343(8) 0.3518(9) 0.7722(4) 0.094(3) Uani 1 1 d . . . . .
H37A H 1.404392 0.305761 0.738030 0.141 Uiso 1 1 calc R U . . .
H37B H 1.263909 0.299975 0.791766 0.141 Uiso 1 1 calc R U . . .
H37C H 1.371998 0.375233 0.810436 0.141 Uiso 1 1 calc R U . . .
N1 N 0.4917(3) 0.6607(3) 0.77643(18) 0.0264(8) Uani 1 1 d . . . . .
H1 H 0.487136 0.621788 0.817868 0.032 Uiso 1 1 calc R U . . .
N2 N 0.8943(4) 0.2183(3) 0.81179(19) 0.0320(8) Uani 1 1 d . . . . .
N3 N -0.0496(4) 1.2482(4) 0.74310(19) 0.0337(9) Uani 1 1 d . . . . .
H3 H -0.081534 1.310479 0.718095 0.040 Uiso 1 1 calc R U . . .
N4 N 0.6951(4) 0.4308(4) 0.5545(2) 0.0388(9) Uani 1 1 d . . . . .
N5 N 0.8476(4) 0.6016(4) 0.49865(19) 0.0368(9) Uani 1 1 d . . . . .
N6 N 0.9374(4) 0.6505(4) 0.6090(2) 0.0371(9) Uani 1 1 d . . . . .
N7 N 0.6050(4) 0.2035(4) 0.8938(2) 0.0320(8) Uani 1 1 d . . . . .
N8 N 0.6466(3) 0.3608(3) 0.97954(17) 0.0258(8) Uani 1 1 d . . . . .
N9 N 0.8627(4) 0.4437(4) 0.9028(2) 0.0326(8) Uani 1 1 d . . . . .
O1 O 0.7774(3) 0.4540(3) 0.69499(15) 0.0339(7) Uani 1 1 d . . . . .
O2 O 0.6556(3) 0.4543(3) 0.80749(15) 0.0355(7) Uani 1 1 d . . . . .
O3 O 0.6128(3) 0.6547(3) 0.66012(15) 0.0362(8) Uani 1 1 d . . . . .
O4 O 0.4649(3) 0.3078(4) 1.06896(17) 0.0463(9) Uani 1 1 d . . . . .
O5 O 0.6393(3) 0.4922(3) 1.07210(17) 0.0427(8) Uani 1 1 d . . . . .
O6 O 0.7984(4) 0.5923(4) 0.38622(18) 0.0632(11) Uani 1 1 d . . . . .
O7 O 1.0050(4) 0.7123(5) 0.42160(19) 0.0678(13) Uani 1 1 d . . . . .
O10 O 0.7662(6) 0.7222(8) 0.8158(4) 0.115(2) Uani 1 1 d . . . . .
H10 H 0.701884 0.708641 0.848759 0.173 Uiso 1 1 calc R U . . .
O12 O 1.2792(9) 0.4616(7) 0.7376(3) 0.130(3) Uani 1 1 d . . . . .
H12A H 1.229416 0.442311 0.712987 0.195 Uiso 1 1 calc R U . . .
Cu1 Cu 0.80076(5) 0.53847(5) 0.59763(3) 0.03109(19) Uani 1 1 d . . . . .
Cu2 Cu 0.74971(5) 0.31593(5) 0.88427(3) 0.02709(18) Uani 1 1 d . . . . .
N10 N 0.0398(13) 0.9575(12) 0.0010(5) 0.057(3) Uani 0.5 1 d . . P A 1
O8 O -0.0659(6) 0.9411(6) -0.0110(3) 0.0957(17) Uani 1 1 d . . . A 1
O9 O 0.1291(11) 0.8670(10) 0.0041(5) 0.081(3) Uani 0.5 1 d . . P A 1
N11 N 0.3639(9) 0.0407(8) 0.4911(5) 0.140(7) Uiso 0.5 1 d D . P B 1
O15 O 0.4558(10) 0.0312(13) 0.4400(6) 0.117(4) Uiso 0.5 1 d D . P B 1
O13 O 0.2503(9) 0.0619(16) 0.4832(8) 0.162(6) Uiso 0.5 1 d D . P B 1
O14 O 0.3866(15) 0.0284(19) 0.5498(5) 0.194(8) Uiso 0.5 1 d D . P B 1
O11A O 0.6548(14) 0.0534(12) 0.6743(6) 0.088(6) Uani 0.445(19) 1 d D . P C 1
O11B O 0.780(2) 0.0348(19) 0.6582(8) 0.223(12) Uani 0.555(19) 1 d D . P C 2
H11B H 0.69(2) 0.037(9) 0.6277(10) 0.334 Uiso 0.445(19) 1 d D U P C 1
H11A H 0.683(10) -0.019(4) 0.697(3) 0.334 Uiso 0.445(19) 1 d D U P C 1
H11C H 0.758(11) -0.032(4) 0.688(2) 0.334 Uiso 0.555(19) 1 d D U P C 2
H11D H 0.759(7) 0.016(7) 0.6173(15) 0.334 Uiso 0.555(19) 1 d D U P C 2

loop_
_atom_site_aniso_label
_atom_site_aniso_U_11
_atom_site_aniso_U_22
_atom_site_aniso_U_33
_atom_site_aniso_U_23
_atom_site_aniso_U_13
_atom_site_aniso_U_12
C1 0.027(2) 0.025(2) 0.027(2) -0.0021(18) -0.0092(17) 0.0039(17)
C2 0.025(2) 0.023(2) 0.023(2) -0.0030(17) -0.0054(16) 0.0042(16)
C3 0.0183(18) 0.022(2) 0.025(2) -0.0043(16) -0.0055(15) 0.0046(15)
C4 0.024(2) 0.029(2) 0.026(2) 0.0079(17) -0.0049(16) -0.0011(17)
C5 0.023(2) 0.031(2) 0.025(2) -0.0024(18) 0.0001(16) 0.0036(17)
C6 0.023(2) 0.025(2) 0.024(2) -0.0019(17) -0.0055(16) 0.0021(16)
C7 0.035(2) 0.027(2) 0.025(2) 0.0029(18) -0.0029(17) 0.0038(18)
C8 0.026(2) 0.035(3) 0.024(2) 0.0019(18) -0.0011(17) 0.0030(18)
C9 0.036(2) 0.036(3) 0.025(2) 0.0080(19) -0.0008(18) 0.013(2)
C10 0.025(2) 0.026(2) 0.023(2) -0.0035(17) -0.0042(16) 0.0024(17)
C11 0.032(2) 0.040(3) 0.023(2) 0.004(2) 0.0036(17) 0.012(2)
C12 0.054(3) 0.045(3) 0.047(3) 0.004(2) -0.017(2) -0.005(3)
C13 0.064(4) 0.048(4) 0.072(4) 0.005(3) -0.026(3) -0.014(3)
C14 0.061(4) 0.054(4) 0.068(4) -0.015(3) -0.028(3) -0.004(3)
C15 0.052(3) 0.056(4) 0.041(3) -0.010(3) -0.017(2) 0.002(3)
C16 0.043(3) 0.045(3) 0.033(3) -0.006(2) -0.013(2) 0.011(2)
C17 0.039(3) 0.055(3) 0.030(3) -0.004(2) -0.012(2) 0.002(2)
C18 0.037(3) 0.057(3) 0.026(2) 0.007(2) -0.007(2) -0.002(2)
C19 0.035(2) 0.048(3) 0.033(3) 0.000(2) -0.006(2) 0.000(2)
C20 0.051(3) 0.063(4) 0.049(3) 0.004(3) -0.011(3) -0.015(3)
C21 0.063(4) 0.080(5) 0.059(4) -0.010(3) -0.012(3) -0.026(3)
C22 0.075(4) 0.088(5) 0.043(3) -0.014(3) -0.018(3) -0.026(4)
C23 0.061(3) 0.069(4) 0.024(2) -0.005(2) -0.010(2) -0.014(3)
C24 0.045(3) 0.062(4) 0.047(3) -0.021(3) -0.003(2) -0.010(3)
C25 0.064(4) 0.066(4) 0.068(4) -0.029(3) -0.019(3) -0.016(3)
C26 0.041(3) 0.059(4) 0.069(4) -0.009(3) -0.008(3) -0.018(3)
C27 0.037(3) 0.043(3) 0.046(3) 0.001(2) -0.004(2) -0.009(2)
C28 0.025(2) 0.031(2) 0.033(2) 0.0019(19) -0.0088(18) 0.0014(18)
C29 0.029(2) 0.035(3) 0.028(2) 0.0022(19) -0.0053(18) 0.0026(19)
C30 0.033(2) 0.030(2) 0.031(2) 0.0001(19) -0.0110(18) 0.0029(19)
C31 0.029(2) 0.031(2) 0.034(2) 0.0002(19) -0.0124(18) 0.0004(18)
C32 0.049(3) 0.032(3) 0.045(3) -0.003(2) -0.019(2) -0.003(2)
C33 0.055(3) 0.039(3) 0.067(4) 0.006(3) -0.028(3) -0.017(3)
C34 0.046(3) 0.060(4) 0.056(3) 0.004(3) -0.012(3) -0.025(3)
C35 0.035(3) 0.053(3) 0.041(3) 0.001(2) -0.004(2) -0.011(2)
C36 0.200(12) 0.062(6) 0.145(10) 0.016(6) 0.055(9) 0.017(7)
C37 0.088(5) 0.127(8) 0.074(5) 0.006(5) -0.033(4) -0.020(5)
N1 0.0281(18) 0.0249(19) 0.0233(18) -0.0002(14) -0.0057(14) 0.0065(14)
N2 0.033(2) 0.031(2) 0.0264(19) -0.0002(16) -0.0022(15) 0.0080(16)
N3 0.036(2) 0.030(2) 0.028(2) 0.0075(16) -0.0035(15) 0.0116(16)
N4 0.045(2) 0.038(2) 0.032(2) -0.0034(18) -0.0106(17) 0.0049(18)
N5 0.037(2) 0.047(2) 0.0254(19) -0.0023(17) -0.0068(16) 0.0011(18)
N6 0.037(2) 0.048(2) 0.027(2) -0.0050(18) -0.0063(16) -0.0025(18)
N7 0.0322(19) 0.032(2) 0.033(2) -0.0078(16) -0.0093(16) -0.0008(16)
N8 0.0277(18) 0.0249(19) 0.0229(18) -0.0030(14) -0.0043(14) 0.0017(14)
N9 0.0308(19) 0.034(2) 0.032(2) -0.0002(17) -0.0076(16) -0.0024(16)
O1 0.0359(17) 0.0358(18) 0.0230(15) -0.0011(13) -0.0045(13) 0.0158(14)
O2 0.0358(17) 0.0403(19) 0.0236(16) 0.0074(14) -0.0040(13) 0.0095(14)
O3 0.0387(17) 0.0363(18) 0.0242(16) 0.0016(13) -0.0013(13) 0.0169(14)
O4 0.0444(19) 0.063(2) 0.0279(18) -0.0025(16) 0.0058(15) -0.0155(17)
O5 0.050(2) 0.045(2) 0.0305(18) -0.0118(15) -0.0036(15) 0.0002(16)
O6 0.078(3) 0.091(3) 0.0271(19) 0.0076(19) -0.0231(18) -0.018(2)
O7 0.062(2) 0.111(4) 0.033(2) 0.023(2) -0.0121(18) -0.029(2)
O10 0.085(4) 0.161(7) 0.096(5) -0.022(4) 0.008(3) -0.038(4)
O12 0.198(8) 0.137(6) 0.077(4) -0.006(4) -0.059(5) -0.044(6)
Cu1 0.0329(3) 0.0373(4) 0.0201(3) -0.0007(2) -0.0051(2) 0.0045(2)
Cu2 0.0229(3) 0.0306(3) 0.0255(3) -0.0049(2) -0.0018(2) 0.0009(2)
N10 0.079(9) 0.065(8) 0.022(4) -0.006(5) -0.001(5) -0.007(6)
O8 0.080(4) 0.120(6) 0.079(4) -0.022(4) 0.003(3) -0.010(4)
O9 0.100(7) 0.088(7) 0.051(5) -0.011(5) -0.023(5) 0.022(6)
O11A 0.078(10) 0.112(11) 0.072(8) -0.023(7) -0.002(6) -0.021(7)
O11B 0.16(2) 0.36(3) 0.104(11) 0.008(14) 0.013(10) 0.038(17)

loop_
_atom_type_symbol
_atom_type_description
_atom_type_scat_dispersion_real
_atom_type_scat_dispersion_imag
_atom_type_scat_source
C C 0.0033 0.0016 'International Tables Vol C Tables 4.2.6.8 and 6.1.1.4'
H H 0.0000 0.0000 'International Tables Vol C Tables 4.2.6.8 and 6.1.1.4'
N N 0.0061 0.0033 'International Tables Vol C Tables 4.2.6.8 and 6.1.1.4'
O O 0.0106 0.0060 'International Tables Vol C Tables 4.2.6.8 and 6.1.1.4'
Cu Cu 0.3201 1.2651 'International Tables Vol C Tables 4.2.6.8 and 6.1.1.4'

loop_
_geom_angle_atom_site_label_1
_geom_angle_atom_site_label_2
_geom_angle_atom_site_label_3
_geom_angle
_geom_angle_site_symmetry_1
_geom_angle_site_symmetry_3
_geom_angle_publ_flag
O2 C1 O1 126.4(4) . . ?
O2 C1 C2 119.2(3) . . ?
O1 C1 C2 114.4(3) . . ?
O3 C2 N1 126.8(4) . . ?
O3 C2 C1 118.9(3) . . ?
N1 C2 C1 114.3(3) . . ?
C4 C3 C8 119.3(4) . . ?
C4 C3 N1 117.2(4) . . ?
C8 C3 N1 123.6(3) . . ?
C3 C4 C5 120.7(4) . . ?
C3 C4 H4 119.6 . . ?
C5 C4 H4 119.6 . . ?
C4 C5 C6 120.8(4) . . ?
C4 C5 H5 119.6 . . ?
C6 C5 H5 119.6 . . ?
C7 C6 C5 117.8(4) . . ?
C7 C6 C10 121.6(4) . . ?
C5 C6 C10 120.6(4) . . ?
C6 C7 C8 121.8(4) . . ?
C6 C7 H7 119.1 . . ?
C8 C7 H7 119.1 . . ?
C7 C8 C3 119.6(4) . . ?
C7 C8 H8 120.2 . . ?
C3 C8 H8 120.2 . . ?
N2 C9 C10 112.2(4) 1_465 . ?
N2 C9 H9 123.9 1_465 . ?
C10 C9 H9 123.9 . . ?
C11 C10 C9 103.2(3) . . ?
C11 C10 C6 129.4(4) . . ?
C9 C10 C6 127.4(4) . . ?
N3 C11 C10 108.3(4) . . ?
N3 C11 H11 125.9 . . ?
C10 C11 H11 125.9 . . ?
N4 C12 C13 122.7(5) . . ?
N4 C12 H12 118.6 . . ?
C13 C12 H12 118.6 . . ?
C12 C13 C14 118.6(6) . . ?
C12 C13 H13 120.7 . . ?
C14 C13 H13 120.7 . . ?
C15 C14 C13 119.7(5) . . ?
C15 C14 H14 120.1 . . ?
C13 C14 H14 120.1 . . ?
C14 C15 C16 118.8(5) . . ?
C14 C15 H15 120.6 . . ?
C16 C15 H15 120.6 . . ?
N4 C16 C15 122.2(5) . . ?
N4 C16 C17 115.2(4) . . ?
C15 C16 C17 122.6(5) . . ?
O6 C17 N5 127.3(5) . . ?
O6 C17 C16 121.5(5) . . ?
N5 C17 C16 111.2(4) . . ?
O7 C18 N5 128.3(5) . . ?
O7 C18 C19 120.5(5) . . ?
N5 C18 C19 110.9(4) . . ?
N6 C19 C20 121.8(5) . . ?
N6 C19 C18 115.8(4) . . ?
C20 C19 C18 122.3(5) . . ?
C19 C20 C21 119.6(6) . . ?
C19 C20 H20 120.2 . . ?
C21 C20 H20 120.2 . . ?
C22 C21 C20 117.7(6) . . ?
C22 C21 H21 121.2 . . ?
C20 C21 H21 121.2 . . ?
C23 C22 C21 119.9(5) . . ?
C23 C22 H22 120.0 . . ?
C21 C22 H22 120.0 . . ?
N6 C23 C22 122.2(5) . . ?
N6 C23 H23 118.9 . . ?
C22 C23 H23 118.9 . . ?
N7 C24 C25 122.2(5) . . ?
N7 C24 H24 118.9 . . ?
C25 C24 H24 118.9 . . ?
C26 C25 C24 119.8(5) . . ?
C26 C25 H25 120.1 . . ?
C24 C25 H25 120.1 . . ?
C25 C26 C27 118.7(5) . . ?
C25 C26 H26 120.6 . . ?
C27 C26 H26 120.6 . . ?
C26 C27 C28 119.9(5) . . ?
C26 C27 H27 120.1 . . ?
C28 C27 H27 120.1 . . ?
N7 C28 C27 122.0(4) . . ?
N7 C28 C29 115.0(4) . . ?
C27 C28 C29 122.9(4) . . ?
O4 C29 N8 127.4(4) . . ?
O4 C29 C28 121.0(4) . . ?
N8 C29 C28 111.6(4) . . ?
O5 C30 N8 128.1(4) . . ?
O5 C30 C31 120.6(4) . . ?
N8 C30 C31 111.2(4) . . ?
N9 C31 C32 121.9(4) . . ?
N9 C31 C30 115.3(4) . . ?
C32 C31 C30 122.8(4) . . ?
C31 C32 C33 119.4(5) . . ?
C31 C32 H32 120.3 . . ?
C33 C32 H32 120.3 . . ?
C34 C33 C32 118.3(5) . . ?
C34 C33 H33 120.8 . . ?
C32 C33 H33 120.8 . . ?
C35 C34 C33 119.6(5) . . ?
C35 C34 H34 120.2 . . ?
C33 C34 H34 120.2 . . ?
N9 C35 C34 122.3(5) . . ?
N9 C35 H35 118.8 . . ?
C34 C35 H35 118.8 . . ?
O10 C36 H36A 109.5 . . ?
O10 C36 H36B 109.5 . . ?
H36A C36 H36B 109.5 . . ?
O10 C36 H36C 109.5 . . ?
H36A C36 H36C 109.5 . . ?
H36B C36 H36C 109.5 . . ?
O12 C37 H37A 109.5 . . ?
O12 C37 H37B 109.5 . . ?
H37A C37 H37B 109.5 . . ?
O12 C37 H37C 109.5 . . ?
H37A C37 H37C 109.5 . . ?
H37B C37 H37C 109.5 . . ?
C2 N1 C3 127.1(3) . . ?
C2 N1 H1 116.4 . . ?
C3 N1 H1 116.4 . . ?
C9 N2 N3 104.8(3) 1_645 1_645 ?
C9 N2 Cu2 123.2(3) 1_645 . ?
N3 N2 Cu2 130.7(3) 1_645 . ?
C11 N3 N2 111.6(3) . 1_465 ?
C11 N3 H3 124.2 . . ?
N2 N3 H3 124.2 1_465 . ?
C12 N4 C16 118.0(5) . . ?
C12 N4 Cu1 128.3(3) . . ?
C16 N4 Cu1 113.7(4) . . ?
C18 N5 C17 123.7(4) . . ?
C18 N5 Cu1 117.9(3) . . ?
C17 N5 Cu1 118.1(3) . . ?
C23 N6 C19 118.7(5) . . ?
C23 N6 Cu1 128.6(4) . . ?
C19 N6 Cu1 112.7(3) . . ?
C24 N7 C28 117.4(4) . . ?
C24 N7 Cu2 128.3(4) . . ?
C28 N7 Cu2 114.2(3) . . ?
C30 N8 C29 124.7(4) . . ?
C30 N8 Cu2 117.9(3) . . ?
C29 N8 Cu2 117.5(3) . . ?
C35 N9 C31 118.4(4) . . ?
C35 N9 Cu2 128.1(3) . . ?
C31 N9 Cu2 113.3(3) . . ?
C1 O1 Cu1 119.9(3) . . ?
C1 O2 Cu2 140.6(3) . . ?
C2 O3 Cu1 109.2(2) . . ?
C36 O10 H10 109.5 . . ?
C37 O12 H12A 109.5 . . ?
N5 Cu1 O1 171.20(14) . . ?
N5 Cu1 N4 81.56(17) . . ?
O1 Cu1 N4 98.10(15) . . ?
N5 Cu1 N6 81.89(16) . . ?
O1 Cu1 N6 97.31(15) . . ?
N4 Cu1 N6 162.35(16) . . ?
N5 Cu1 O3 111.29(14) . . ?
O1 Cu1 O3 77.51(11) . . ?
N4 Cu1 O3 94.52(14) . . ?
N6 Cu1 O3 97.18(14) . . ?
N8 Cu2 N7 81.59(15) . . ?
N8 Cu2 N9 81.70(15) . . ?
N7 Cu2 N9 163.28(15) . . ?
N8 Cu2 N2 156.30(14) . . ?
N7 Cu2 N2 97.97(15) . . ?
N9 Cu2 N2 97.57(16) . . ?
N8 Cu2 O2 104.64(12) . . ?
N7 Cu2 O2 92.36(13) . . ?
N9 Cu2 O2 91.26(14) . . ?
N2 Cu2 O2 99.06(12) . . ?
N10 N10 O8 61.2(12) 2_575 2_575 ?
N10 N10 O8 61.8(12) 2_575 . ?
O8 N10 O8 123.0(11) 2_575 . ?
N10 N10 O9 178(2) 2_575 . ?
O8 N10 O9 116.8(14) 2_575 . ?
O8 N10 O9 120.2(14) . . ?
N10 O8 N10 57.0(11) 2_575 . ?
O13 N11 O14 120.4(3) . . ?
O13 N11 O15 120.0(3) . . ?
O14 N11 O15 119.6(3) . . ?
N11 O15 O14 120.1(10) . 2_656 ?
N11 O14 O15 119.2(10) . 2_656 ?
H11B O11A H11A 102.1(3) . . ?
H11C O11B H11D 102.1(3) . . ?

loop_
_geom_bond_atom_site_label_1
_geom_bond_atom_site_label_2
_geom_bond_distance
_geom_bond_site_symmetry_2
_geom_bond_publ_flag
C1 O2 1.216(5) . ?
C1 O1 1.276(5) . ?
C1 C2 1.550(5) . ?
C2 O3 1.231(5) . ?
C2 N1 1.324(5) . ?
C3 C4 1.382(6) . ?
C3 C8 1.395(6) . ?
C3 N1 1.427(5) . ?
C4 C5 1.395(5) . ?
C4 H4 0.9300 . ?
C5 C6 1.395(6) . ?
C5 H5 0.9300 . ?
C6 C7 1.391(6) . ?
C6 C10 1.479(5) . ?
C7 C8 1.393(6) . ?
C7 H7 0.9300 . ?
C8 H8 0.9300 . ?
C9 N2 1.324(5) 1_465 ?
C9 C10 1.390(6) . ?
C9 H9 0.9300 . ?
C10 C11 1.376(6) . ?
C11 N3 1.328(5) . ?
C11 H11 0.9300 . ?
C12 N4 1.336(7) . ?
C12 C13 1.374(8) . ?
C12 H12 0.9300 . ?
C13 C14 1.380(8) . ?
C13 H13 0.9300 . ?
C14 C15 1.368(8) . ?
C14 H14 0.9300 . ?
C15 C16 1.377(7) . ?
C15 H15 0.9300 . ?
C16 N4 1.356(6) . ?
C16 C17 1.509(8) . ?
C17 O6 1.221(6) . ?
C17 N5 1.369(6) . ?
C18 O7 1.211(6) . ?
C18 N5 1.357(7) . ?
C18 C19 1.510(7) . ?
C19 N6 1.347(6) . ?
C19 C20 1.364(8) . ?
C20 C21 1.398(8) . ?
C20 H20 0.9300 . ?
C21 C22 1.382(9) . ?
C21 H21 0.9300 . ?
C22 C23 1.361(8) . ?
C22 H22 0.9300 . ?
C23 N6 1.341(6) . ?
C23 H23 0.9300 . ?
C24 N7 1.342(6) . ?
C24 C25 1.374(9) . ?
C24 H24 0.9300 . ?
C25 C26 1.360(8) . ?
C25 H25 0.9300 . ?
C26 C27 1.360(7) . ?
C26 H26 0.9300 . ?
C27 C28 1.372(7) . ?
C27 H27 0.9300 . ?
C28 N7 1.350(6) . ?
C28 C29 1.502(6) . ?
C29 O4 1.220(5) . ?
C29 N8 1.367(6) . ?
C30 O5 1.220(5) . ?
C30 N8 1.364(6) . ?
C30 C31 1.504(6) . ?
C31 N9 1.361(6) . ?
C31 C32 1.371(7) . ?
C32 C33 1.392(8) . ?
C32 H32 0.9300 . ?
C33 C34 1.387(8) . ?
C33 H33 0.9300 . ?
C34 C35 1.370(7) . ?
C34 H34 0.9300 . ?
C35 N9 1.345(6) . ?
C35 H35 0.9300 . ?
C36 O10 1.352(12) . ?
C36 H36A 0.9600 . ?
C36 H36B 0.9600 . ?
C36 H36C 0.9600 . ?
C37 O12 1.414(10) . ?
C37 H37A 0.9600 . ?
C37 H37B 0.9600 . ?
C37 H37C 0.9600 . ?
N1 H1 0.8600 . ?
N2 N3 1.340(5) 1_645 ?
N2 Cu2 2.014(3) . ?
N3 H3 0.8600 . ?
N4 Cu1 2.014(4) . ?
N5 Cu1 1.935(4) . ?
N6 Cu1 2.017(4) . ?
N7 Cu2 2.000(4) . ?
N8 Cu2 1.943(3) . ?
N9 Cu2 2.007(4) . ?
O1 Cu1 1.983(3) . ?
O2 Cu2 2.273(3) . ?
O3 Cu1 2.275(3) . ?
O10 H10 0.8200 . ?
O12 H12A 0.8200 . ?
N10 N10 1.14(2) 2_575 ?
N10 O8 1.195(13) 2_575 ?
N10 O8 1.188(14) . ?
N10 O9 1.241(13) . ?
N11 O13 1.1880(10) . ?
N11 O14 1.1886(10) . ?
N11 O15 1.1888(10) . ?
O15 O14 1.690(17) 2_656 ?
O11A H11B 0.9000(11) . ?
O11A H11A 0.9000(10) . ?
O11B H11C 0.9000(11) . ?
O11B H11D 0.9000(10) . ?

loop_
_geom_hbond_atom_site_label_D
_geom_hbond_atom_site_label_H
_geom_hbond_atom_site_label_A
_geom_hbond_distance_DH
_geom_hbond_distance_HA
_geom_hbond_distance_DA
_geom_hbond_angle_DHA
_geom_hbond_site_symmetry_A
_geom_hbond_publ_flag
N3 H3 O1 0.86 2.05 2.854(4) 156.0 1_465 yes
N1 H1 O5 0.86 2.53 3.313(5) 152.1 2_667 yes
N1 H1 O4 0.86 2.51 3.128(5) 129.6 2_667 yes
O12 H12A O6 0.82 2.04 2.778(7) 148.8 2_766 yes
O10 H10 O4 0.82 2.06 2.873(6) 174.7 2_667 yes

loop_
_geom_torsion_atom_site_label_1
_geom_torsion_atom_site_label_2
_geom_torsion_atom_site_label_3
_geom_torsion_atom_site_label_4
_geom_torsion
_geom_torsion_site_symmetry_1
_geom_torsion_site_symmetry_2
_geom_torsion_site_symmetry_3
_geom_torsion_site_symmetry_4
_geom_torsion_publ_flag
O2 C1 C2 O3 -178.2(4) . . . . ?
O1 C1 C2 O3 2.2(6) . . . . ?
O2 C1 C2 N1 1.8(6) . . . . ?
O1 C1 C2 N1 -177.8(4) . . . . ?
C8 C3 C4 C5 2.5(6) . . . . ?
N1 C3 C4 C5 -178.9(4) . . . . ?
C3 C4 C5 C6 -1.7(6) . . . . ?
C4 C5 C6 C7 -0.7(6) . . . . ?
C4 C5 C6 C10 180.0(4) . . . . ?
C5 C6 C7 C8 2.3(6) . . . . ?
C10 C6 C7 C8 -178.4(4) . . . . ?
C6 C7 C8 C3 -1.5(7) . . . . ?
C4 C3 C8 C7 -1.0(6) . . . . ?
N1 C3 C8 C7 -179.5(4) . . . . ?
N2 C9 C10 C11 -1.4(6) 1_465 . . . ?
N2 C9 C10 C6 -178.8(4) 1_465 . . . ?
C7 C6 C10 C11 7.5(7) . . . . ?
C5 C6 C10 C11 -173.2(5) . . . . ?
C7 C6 C10 C9 -175.7(5) . . . . ?
C5 C6 C10 C9 3.6(7) . . . . ?
C9 C10 C11 N3 1.4(5) . . . . ?
C6 C10 C11 N3 178.8(4) . . . . ?
N4 C12 C13 C14 1.2(9) . . . . ?
C12 C13 C14 C15 0.0(9) . . . . ?
C13 C14 C15 C16 -1.0(8) . . . . ?
C14 C15 C16 N4 0.9(8) . . . . ?
C14 C15 C16 C17 179.3(5) . . . . ?
N4 C16 C17 O6 -179.6(5) . . . . ?
C15 C16 C17 O6 1.9(8) . . . . ?
N4 C16 C17 N5 -0.5(6) . . . . ?
C15 C16 C17 N5 -179.1(4) . . . . ?
O7 C18 C19 N6 -165.1(5) . . . . ?
N5 C18 C19 N6 9.7(6) . . . . ?
O7 C18 C19 C20 13.0(8) . . . . ?
N5 C18 C19 C20 -172.1(5) . . . . ?
N6 C19 C20 C21 1.3(8) . . . . ?
C18 C19 C20 C21 -176.7(5) . . . . ?
C19 C20 C21 C22 1.5(9) . . . . ?
C20 C21 C22 C23 -2.5(10) . . . . ?
C21 C22 C23 N6 0.8(10) . . . . ?
N7 C24 C25 C26 1.1(10) . . . . ?
C24 C25 C26 C27 -0.9(10) . . . . ?
C25 C26 C27 C28 0.7(9) . . . . ?
C26 C27 C28 N7 -0.7(7) . . . . ?
C26 C27 C28 C29 177.0(5) . . . . ?
N7 C28 C29 O4 -177.8(4) . . . . ?
C27 C28 C29 O4 4.4(7) . . . . ?
N7 C28 C29 N8 2.9(5) . . . . ?
C27 C28 C29 N8 -175.0(4) . . . . ?
O5 C30 C31 N9 172.5(4) . . . . ?
N8 C30 C31 N9 -6.5(5) . . . . ?
O5 C30 C31 C32 -6.1(6) . . . . ?
N8 C30 C31 C32 174.9(4) . . . . ?
N9 C31 C32 C33 -1.2(7) . . . . ?
C30 C31 C32 C33 177.2(4) . . . . ?
C31 C32 C33 C34 -0.5(7) . . . . ?
C32 C33 C34 C35 1.4(8) . . . . ?
C33 C34 C35 N9 -0.4(8) . . . . ?
O3 C2 N1 C3 -0.6(7) . . . . ?
C1 C2 N1 C3 179.4(4) . . . . ?
C4 C3 N1 C2 170.9(4) . . . . ?
C8 C3 N1 C2 -10.6(7) . . . . ?
C10 C11 N3 N2 -1.0(6) . . . 1_465 ?
C13 C12 N4 C16 -1.3(8) . . . . ?
C13 C12 N4 Cu1 176.0(4) . . . . ?
C15 C16 N4 C12 0.2(7) . . . . ?
C17 C16 N4 C12 -178.3(4) . . . . ?
C15 C16 N4 Cu1 -177.4(4) . . . . ?
C17 C16 N4 Cu1 4.0(5) . . . . ?
O7 C18 N5 C17 -8.1(8) . . . . ?
C19 C18 N5 C17 177.5(4) . . . . ?
O7 C18 N5 Cu1 166.9(5) . . . . ?
C19 C18 N5 Cu1 -7.5(5) . . . . ?
O6 C17 N5 C18 -9.6(8) . . . . ?
C16 C17 N5 C18 171.5(4) . . . . ?
O6 C17 N5 Cu1 175.5(4) . . . . ?
C16 C17 N5 Cu1 -3.5(5) . . . . ?
C22 C23 N6 C19 2.0(8) . . . . ?
C22 C23 N6 Cu1 -175.1(5) . . . . ?
C20 C19 N6 C23 -3.1(7) . . . . ?
C18 C19 N6 C23 175.0(4) . . . . ?
C20 C19 N6 Cu1 174.5(4) . . . . ?
C18 C19 N6 Cu1 -7.4(5) . . . . ?
C25 C24 N7 C28 -1.1(8) . . . . ?
C25 C24 N7 Cu2 -177.2(5) . . . . ?
C27 C28 N7 C24 0.9(7) . . . . ?
C29 C28 N7 C24 -177.0(4) . . . . ?
C27 C28 N7 Cu2 177.6(3) . . . . ?
C29 C28 N7 Cu2 -0.3(5) . . . . ?
O5 C30 N8 C29 2.2(7) . . . . ?
C31 C30 N8 C29 -178.9(4) . . . . ?
O5 C30 N8 Cu2 -177.8(4) . . . . ?
C31 C30 N8 Cu2 1.1(4) . . . . ?
O4 C29 N8 C30 -3.6(7) . . . . ?
C28 C29 N8 C30 175.7(3) . . . . ?
O4 C29 N8 Cu2 176.4(4) . . . . ?
C28 C29 N8 Cu2 -4.3(4) . . . . ?
C34 C35 N9 C31 -1.3(7) . . . . ?
C34 C35 N9 Cu2 172.7(4) . . . . ?
C32 C31 N9 C35 2.2(6) . . . . ?
C30 C31 N9 C35 -176.4(4) . . . . ?
C32 C31 N9 Cu2 -172.7(3) . . . . ?
C30 C31 N9 Cu2 8.7(4) . . . . ?
O2 C1 O1 Cu1 -179.5(4) . . . . ?
C2 C1 O1 Cu1 0.1(5) . . . . ?
O1 C1 O2 Cu2 12.2(8) . . . . ?
C2 C1 O2 Cu2 -167.3(3) . . . . ?
N1 C2 O3 Cu1 177.1(4) . . . . ?
C1 C2 O3 Cu1 -3.0(5) . . . . ?
O8 N10 O8 N10 0.002(1) 2_575 . . 2_575 ?
O9 N10 O8 N10 179.4(16) . . . 2_575 ?
O13 N11 O15 O14 -167.2(16) . . . 2_656 ?
O14 N11 O15 O14 12.5(16) . . . 2_656 ?
O13 N11 O14 O15 167.3(16) . . . 2_656 ?
O15 N11 O14 O15 -12.4(16) . . . 2_656 ?
